data_4313057
loop_
_publ_author_name
'Yong Cui'
'Helen L. Ngo'
'Peter S. White'
'Wenbin Lin'

_publ_section_title
;
 Hierarchical Assembly of Homochiral Porous Solids Using Coordination and
 Hydrogen Bonds
;
_journal_name_full 'Inorganic Chemistry'
_journal_page_first 652
_journal_page_last 654
_journal_paper_doi 10.1021/ic025932d
_journal_volume 42
_journal_year 2003
_chemical_formula_sum 'C42 H34 Cd N4 O7'
_chemical_formula_weight 819.13
_chemical_name_systematic
; 
 ? 
;
_space_group_IT_number 20
_symmetry_cell_setting orthorhombic
_symmetry_space_group_name_Hall 'C 2c 2'
_symmetry_space_group_name_H-M 'C 2 2 21'
_atom_sites_solution_hydrogens geom
_atom_sites_solution_primary direct
_atom_sites_solution_secondary difmap
_audit_creation_method SHELXL-97
_cell_angle_alpha 90.00
_cell_angle_beta 90.00
_cell_angle_gamma 90.00
_cell_formula_units_Z 4
_cell_length_a 11.4484(10)
_cell_length_b 14.3019(12)
_cell_length_c 23.552(2)
_cell_measurement_temperature 173(2)
_cell_volume 3856.3(6)
_computing_structure_refinement 'SHELXL-97 (Sheldrick, 1997)'
_computing_structure_solution 'SHELXS-97 (Sheldrick, 1990)'
_diffrn_ambient_temperature 173(2)
_diffrn_measured_fraction_theta_full 0.937
_diffrn_measured_fraction_theta_max 0.937
_diffrn_radiation_monochromator graphite
_diffrn_radiation_source 'fine-focus sealed tube'
_diffrn_radiation_type MoK\a
_diffrn_radiation_wavelength 0.71073
_diffrn_reflns_av_R_equivalents 0.0442
_diffrn_reflns_av_sigmaI/netI 0.0661
_diffrn_reflns_limit_h_max 15
_diffrn_reflns_limit_h_min -14
_diffrn_reflns_limit_k_max 17
_diffrn_reflns_limit_k_min -18
_diffrn_reflns_limit_l_max 31
_diffrn_reflns_limit_l_min -28
_diffrn_reflns_number 9980
_diffrn_reflns_theta_full 28.45
_diffrn_reflns_theta_max 28.45
_diffrn_reflns_theta_min 1.73
_exptl_absorpt_coefficient_mu 0.621
_exptl_crystal_density_diffrn 1.411
_exptl_crystal_density_method 'not measured'
_exptl_crystal_F_000 1672
_refine_diff_density_max 0.764
_refine_diff_density_min -1.123
_refine_diff_density_rms 0.156
_refine_ls_abs_structure_details 'Flack H D (1983), Acta Cryst. A39, 876-881'
_refine_ls_abs_structure_Flack 0.06(5)
_refine_ls_extinction_method none
_refine_ls_goodness_of_fit_ref 1.152
_refine_ls_hydrogen_treatment mixed
_refine_ls_matrix_type full
_refine_ls_number_parameters 218
_refine_ls_number_reflns 4408
_refine_ls_number_restraints 12
_refine_ls_restrained_S_all 1.153
_refine_ls_R_factor_all 0.0832
_refine_ls_R_factor_gt 0.0618
_refine_ls_shift/su_max 0.000
_refine_ls_shift/su_mean 0.000
_refine_ls_structure_factor_coef Fsqd
_refine_ls_weighting_details 'calc w=1/[\s^2^(Fo^2^)+(0.1000P)^2^+0.0000P] where P=(Fo^2^+2Fc^2^)/3'
_refine_ls_weighting_scheme calc
_refine_ls_wR_factor_gt 0.1567
_refine_ls_wR_factor_ref 0.1693
_reflns_number_gt 3549
_reflns_number_total 4408
_reflns_threshold_expression >2sigma(I)
_cod_data_source_file ic025932d-2_s2_3.cif
_cod_data_source_block 3
_cod_depositor_comments
;
The following automatic conversions were performed:

'_symmetry_cell_setting' value 'Orthorhombic' changed to
'orthorhombic' according to the built-in table from CIF Core
dictionary named 'cif_core.dic' version 2.4.1 from 2010-06-29.

Automatic conversion script
Id: cif_fix_values 1646 2011-03-28 12:23:43Z adriana 
;
_cod_original_cell_volume 3856.2(6)
_cod_database_code 4313057

loop_
_symmetry_equiv_pos_as_xyz
'x, y, z'
'-x, -y, z+1/2'
'-x, y, -z+1/2'
'x, -y, -z'
'x+1/2, y+1/2, z'
'-x+1/2, -y+1/2, z+1/2'
'-x+1/2, y+1/2, -z+1/2'
'x+1/2, -y+1/2, -z'

loop_
_atom_site_label
_atom_site_type_symbol
_atom_site_fract_x
_atom_site_fract_y
_atom_site_fract_z
_atom_site_U_iso_or_equiv
_atom_site_adp_type
_atom_site_occupancy
_atom_site_symmetry_multiplicity
_atom_site_calc_flag
_atom_site_refinement_flags
_atom_site_disorder_assembly
_atom_site_disorder_group
Cd Cd 0.0000 0.30431(4) 0.2500 0.03050(17) Uani 1 2 d S . .
O1 O 0.0959(5) 0.1852(4) 0.2016(2) 0.0559(14) Uani 1 1 d . . .
O2 O 0.1343(4) 0.3213(3) 0.16357(18) 0.0373(10) Uani 1 1 d . . .
O3 O 0.5741(4) 0.0648(3) -0.07638(18) 0.0363(10) Uani 1 1 d . . .
C1 C 0.4467(5) 0.0529(4) 0.0024(2) 0.0250(11) Uani 1 1 d . . .
C2 C 0.5118(7) 0.1076(4) -0.0351(2) 0.0261(12) Uani 1 1 d . . .
C3 C 0.5064(8) 0.2067(4) -0.0307(2) 0.0348(12) Uani 1 1 d . . .
H3A H 0.5511 0.2436 -0.0562 0.042 Uiso 1 1 calc R . .
C4 C 0.4400(6) 0.2496(4) 0.0083(3) 0.0334(13) Uani 1 1 d . . .
H4A H 0.4381 0.3160 0.0099 0.040 Uiso 1 1 calc R . .
C5 C 0.2981(6) 0.2401(4) 0.0878(2) 0.0312(13) Uani 1 1 d . . .
H5A H 0.2945 0.3065 0.0891 0.037 Uiso 1 1 calc R . .
C6 C 0.2315(5) 0.1876(4) 0.1250(2) 0.0284(11) Uani 1 1 d . . .
C7 C 0.2384(6) 0.0894(5) 0.1238(3) 0.0385(14) Uani 1 1 d . . .
H7A H 0.1938 0.0537 0.1500 0.046 Uiso 1 1 calc R . .
C8 C 0.3090(6) 0.0442(4) 0.0851(3) 0.0347(13) Uani 1 1 d . . .
H8A H 0.3119 -0.0221 0.0848 0.042 Uiso 1 1 calc R . .
C9 C 0.3782(5) 0.0964(4) 0.0451(2) 0.0273(11) Uani 1 1 d . . .
C10 C 0.3717(5) 0.1957(4) 0.0477(2) 0.0290(11) Uani 1 1 d . . .
C11 C 0.1508(6) 0.2359(5) 0.1662(2) 0.0340(14) Uani 1 1 d . . .
N1 N 0.1665(4) 0.3081(4) 0.3083(2) 0.0555(16) Uani 1 1 d G . .
C12 C 0.2606(5) 0.3636(4) 0.2922(3) 0.075(3) Uani 1 1 d G . .
H12A H 0.2556 0.4010 0.2590 0.090 Uiso 1 1 calc R . .
C13 C 0.3618(5) 0.3643(5) 0.3248(4) 0.097(4) Uani 1 1 d G . .
H13A H 0.4261 0.4023 0.3138 0.117 Uiso 1 1 calc R . .
C14 C 0.3690(5) 0.3095(6) 0.3734(3) 0.104(5) Uani 1 1 d G . .
H14A H 0.4382 0.3100 0.3957 0.125 Uiso 1 1 calc R . .
C15 C 0.2749(7) 0.2540(6) 0.3895(3) 0.093(4) Uani 1 1 d G . .
H15A H 0.2798 0.2166 0.4227 0.112 Uiso 1 1 calc R . .
C16 C 0.1737(6) 0.2533(5) 0.3569(3) 0.093(4) Uani 1 1 d G . .
H16A H 0.1094 0.2154 0.3679 0.112 Uiso 1 1 calc R . .
N2 N 0.0000 0.4685(4) 0.2500 0.0403(14) Uani 1 2 d SD . .
C17 C 0.0122(14) 0.5189(5) 0.2054(5) 0.162(8) Uani 1 1 d D . .
H17A H 0.0211 0.4871 0.1702 0.194 Uiso 1 1 calc R . .
C18 C 0.0135(15) 0.6132(5) 0.2040(5) 0.141(7) Uani 1 1 d D . .
H18A H 0.0245 0.6443 0.1688 0.169 Uiso 1 1 calc R . .
C19 C 0.0000 0.6622(7) 0.2500 0.079(4) Uani 1 2 d SD . .
H19A H 0.0000 0.7286 0.2500 0.095 Uiso 1 2 calc SR . .
N3 N 0.5422(13) 0.5000 0.0000 0.090(5) Uiso 0.89 2 d SPD . .
C20 C 0.3100(14) 0.5000 0.0000 0.085(4) Uiso 1.04 2 d SPD . .
H20A H 0.2270 0.5000 0.0000 0.103 Uiso 1.04 2 calc SPR . .
C21 C 0.3655(9) 0.5089(7) 0.0495(4) 0.082(3) Uiso 1.04 1 d PD . .
H21A H 0.3245 0.5151 0.0844 0.099 Uiso 1.04 1 calc PR . .
C22 C 0.4800(10) 0.5085(7) 0.0473(5) 0.097(3) Uiso 1.04 1 d PD . .
H22A H 0.5214 0.5147 0.0820 0.116 Uiso 1.04 1 calc PR . .
O4 O 0.441(2) 0.5120(19) 0.2286(13) 0.170(11) Uiso 0.50 1 d P . .

loop_
_atom_site_aniso_label
_atom_site_aniso_U_11
_atom_site_aniso_U_22
_atom_site_aniso_U_33
_atom_site_aniso_U_23
_atom_site_aniso_U_13
_atom_site_aniso_U_12
Cd 0.0327(3) 0.0352(3) 0.0236(2) 0.000 0.0013(4) 0.000
O1 0.069(3) 0.045(3) 0.054(3) 0.006(2) 0.034(3) 0.005(3)
O2 0.053(3) 0.037(3) 0.022(2) -0.0066(18) 0.0006(19) 0.011(2)
O3 0.043(2) 0.028(2) 0.038(2) -0.0027(17) 0.0107(19) 0.0025(18)
C1 0.029(3) 0.020(3) 0.027(3) 0.001(2) -0.003(2) -0.001(2)
C2 0.022(3) 0.029(2) 0.027(2) 0.0019(17) 0.004(3) 0.001(3)
C3 0.041(3) 0.030(3) 0.033(2) 0.0035(19) 0.012(4) -0.007(5)
C4 0.047(3) 0.021(3) 0.033(3) 0.002(2) 0.002(3) -0.004(2)
C5 0.037(3) 0.033(3) 0.024(3) 0.003(2) 0.005(2) -0.001(3)
C6 0.034(3) 0.030(3) 0.021(2) 0.004(2) 0.004(2) 0.008(3)
C7 0.040(3) 0.038(3) 0.037(3) 0.005(3) 0.013(3) 0.003(3)
C8 0.040(4) 0.028(3) 0.036(3) 0.001(2) 0.005(3) -0.001(2)
C9 0.027(3) 0.026(3) 0.029(3) 0.002(2) 0.000(2) 0.001(2)
C10 0.030(3) 0.026(3) 0.031(3) 0.000(2) -0.002(2) -0.001(3)
C11 0.041(3) 0.044(3) 0.018(3) -0.001(3) 0.000(2) 0.011(3)
N1 0.053(4) 0.071(4) 0.043(3) 0.003(4) -0.016(3) 0.016(4)
C12 0.069(6) 0.076(6) 0.079(7) 0.009(5) -0.011(5) -0.006(5)
C13 0.071(7) 0.086(8) 0.134(11) -0.041(8) -0.022(7) 0.002(6)
C14 0.116(11) 0.111(9) 0.085(8) -0.018(8) -0.042(8) 0.054(9)
C15 0.064(7) 0.150(12) 0.066(7) 0.006(7) -0.014(6) 0.021(7)
C16 0.089(8) 0.142(11) 0.049(6) 0.040(6) 0.005(6) 0.025(8)
N2 0.052(4) 0.040(3) 0.029(3) 0.000 0.006(6) 0.000
C17 0.32(2) 0.038(4) 0.123(10) -0.014(5) 0.169(13) -0.027(10)
C18 0.244(18) 0.050(5) 0.130(11) 0.012(6) 0.135(13) -0.011(9)
C19 0.129(11) 0.041(5) 0.066(7) 0.000 0.020(13) 0.000

loop_
_atom_type_symbol
_atom_type_description
_atom_type_scat_dispersion_real
_atom_type_scat_dispersion_imag
_atom_type_scat_source
C C 0.0033 0.0016 'International Tables Vol C Tables 4.2.6.8 and 6.1.1.4'
H H 0.0000 0.0000 'International Tables Vol C Tables 4.2.6.8 and 6.1.1.4'
N N 0.0061 0.0033 'International Tables Vol C Tables 4.2.6.8 and 6.1.1.4'
O O 0.0106 0.0060 'International Tables Vol C Tables 4.2.6.8 and 6.1.1.4'
Cd Cd -0.8075 1.2024 'International Tables Vol C Tables 4.2.6.8 and 6.1.1.4'

loop_
_geom_angle_atom_site_label_1
_geom_angle_atom_site_label_2
_geom_angle_atom_site_label_3
_geom_angle
_geom_angle_site_symmetry_1
_geom_angle_site_symmetry_3
_geom_angle_publ_flag
O1 Cd O1 85.8(2) . 3 ?
O1 Cd N2 137.11(12) . . ?
O1 Cd N2 137.11(12) 3 . ?
O1 Cd N1 85.4(2) . . ?
O1 Cd N1 96.5(2) 3 . ?
N2 Cd N1 88.68(15) . . ?
O1 Cd N1 96.5(2) . 3 ?
O1 Cd N1 85.4(2) 3 3 ?
N2 Cd N1 88.68(15) . 3 ?
N1 Cd N1 177.4(3) . 3 ?
O1 Cd O2 52.88(15) . . ?
O1 Cd O2 137.91(15) 3 . ?
N2 Cd O2 84.57(10) . . ?
N1 Cd O2 88.57(19) . . ?
N1 Cd O2 91.18(19) 3 . ?
O1 Cd O2 137.91(15) . 3 ?
O1 Cd O2 52.88(15) 3 3 ?
N2 Cd O2 84.57(10) . 3 ?
N1 Cd O2 91.18(19) . 3 ?
N1 Cd O2 88.57(19) 3 3 ?
O2 Cd O2 169.14(19) . 3 ?
C11 O1 Cd 97.9(4) . . ?
C11 O2 Cd 87.6(4) . . ?
C2 C1 C9 119.9(5) . . ?
C2 C1 C1 120.7(5) . 4 ?
C9 C1 C1 119.4(5) . 4 ?
O3 C2 C1 118.9(5) . . ?
O3 C2 C3 121.8(5) . . ?
C1 C2 C3 119.3(6) . . ?
C4 C3 C2 122.1(6) . . ?
C3 C4 C10 120.3(5) . . ?
C6 C5 C10 120.5(6) . . ?
C5 C6 C7 119.9(5) . . ?
C5 C6 C11 119.8(6) . . ?
C7 C6 C11 120.3(5) . . ?
C8 C7 C6 120.9(6) . . ?
C7 C8 C9 120.8(6) . . ?
C1 C9 C10 119.7(5) . . ?
C1 C9 C8 122.7(5) . . ?
C10 C9 C8 117.4(5) . . ?
C5 C10 C9 120.5(5) . . ?
C5 C10 C4 120.9(6) . . ?
C9 C10 C4 118.7(5) . . ?
O2 C11 O1 121.4(6) . . ?
O2 C11 C6 120.9(6) . . ?
O1 C11 C6 117.6(6) . . ?
C12 N1 C16 120.0 . . ?
C12 N1 Cd 118.9(3) . . ?
C16 N1 Cd 121.1(3) . . ?
N1 C12 C13 120.0 . . ?
C12 C13 C14 120.0 . . ?
C15 C14 C13 120.0 . . ?
C16 C15 C14 120.0 . . ?
C15 C16 N1 120.0 . . ?
C17 N2 C17 111.5(9) 3 . ?
C17 N2 Cd 124.2(4) 3 . ?
C17 N2 Cd 124.2(4) . . ?
N2 C17 C18 125.7(8) . . ?
C19 C18 C17 121.2(9) . . ?
C18 C19 C18 114.7(11) . 3 ?
C22 N3 C22 115.1(15) 4_565 . ?
C21 C20 C21 123.1(15) . 4_565 ?
C22 C21 C20 116.2(12) . . ?
C21 C22 N3 124.7(12) . . ?

loop_
_geom_bond_atom_site_label_1
_geom_bond_atom_site_label_2
_geom_bond_distance
_geom_bond_site_symmetry_2
_geom_bond_publ_flag
Cd O1 2.326(5) . ?
Cd O1 2.326(5) 3 ?
Cd N2 2.348(6) . ?
Cd N1 2.350(4) . ?
Cd N1 2.350(4) 3 ?
Cd O2 2.562(4) . ?
Cd O2 2.562(4) 3 ?
O1 C11 1.271(8) . ?
O2 C11 1.237(8) . ?
O3 C2 1.352(7) . ?
C1 C2 1.397(8) . ?
C1 C9 1.419(8) . ?
C1 C1 1.517(10) 4 ?
C2 C3 1.421(7) . ?
C3 C4 1.342(9) . ?
C4 C10 1.437(8) . ?
C5 C6 1.384(8) . ?
C5 C10 1.415(8) . ?
C6 C7 1.407(9) . ?
C6 C11 1.508(8) . ?
C7 C8 1.379(9) . ?
C8 C9 1.438(8) . ?
C9 C10 1.424(8) . ?
N1 C12 1.3900 . ?
N1 C16 1.3900 . ?
C12 C13 1.3900 . ?
C13 C14 1.3900 . ?
C14 C15 1.3900 . ?
C15 C16 1.3900 . ?
N2 C17 1.282(9) 3 ?
N2 C17 1.282(9) . ?
C17 C18 1.349(9) . ?
C18 C19 1.299(10) . ?
C19 C18 1.299(10) 3 ?
N3 C22 1.327(10) 4_565 ?
N3 C22 1.327(10) . ?
C20 C21 1.334(11) . ?
C20 C21 1.334(11) 4_565 ?
C21 C22 1.312(11) . ?
O4 O4 1.68(5) 3_655 ?
